data_4082298
loop_
_publ_author_name
'Sgro, Michael J.'
'Dahcheh, Fatme'
'Stephan, Douglas W.'

_publ_section_title
;
 Synthesis and Reactivity of Ruthenium Hydride Complexes Containing a
 Tripodal Aminophosphine Ligand
;
_journal_issue 2
_journal_name_full Organometallics
_journal_page_first 578
_journal_paper_doi 10.1021/om4011388
_journal_volume 33
_journal_year 2014
_chemical_formula_sum 'C49 H78 B Cl2 N4 O P3 Ru'
_chemical_formula_weight 1014.84
_space_group_IT_number 14
_symmetry_cell_setting monoclinic
_symmetry_space_group_name_Hall '-P 2ybc'
_symmetry_space_group_name_H-M 'P 1 21/c 1'
_atom_sites_solution_hydrogens geom
_atom_sites_solution_primary direct
_atom_sites_solution_secondary difmap
_audit_creation_method SHELXL-97
_cell_angle_alpha 90.00
_cell_angle_beta 96.097(3)
_cell_angle_gamma 90.00
_cell_formula_units_Z 4
_cell_length_a 11.4298(5)
_cell_length_b 30.0770(14)
_cell_length_c 15.1498(8)
_cell_measurement_reflns_used 9965
_cell_measurement_temperature 150(2)
_cell_measurement_theta_max 27.45
_cell_measurement_theta_min 2.23
_cell_volume 5178.6(4)
_computing_cell_refinement 'Bruker SMART'
_computing_data_collection 'Bruker SMART'
_computing_data_reduction 'Bruker SAINT'
_computing_molecular_graphics 'Bruker SHELXTL'
_computing_publication_material 'Bruker SHELXTL'
_computing_structure_refinement 'SHELXL-97 (Sheldrick, 1997)'
_computing_structure_solution 'SHELXS-97 (Sheldrick, 1990)'
_diffrn_ambient_temperature 150(2)
_diffrn_measured_fraction_theta_full 1.000
_diffrn_measured_fraction_theta_max 0.997
_diffrn_measurement_device_type 'CCD area detector'
_diffrn_measurement_method 'phi and omega scans'
_diffrn_radiation_monochromator graphite
_diffrn_radiation_source 'fine-focus sealed tube'
_diffrn_radiation_type MoK\a
_diffrn_radiation_wavelength 0.71073
_diffrn_reflns_av_R_equivalents 0.0751
_diffrn_reflns_av_sigmaI/netI 0.0841
_diffrn_reflns_limit_h_max 10
_diffrn_reflns_limit_h_min -14
_diffrn_reflns_limit_k_max 39
_diffrn_reflns_limit_k_min -39
_diffrn_reflns_limit_l_max 19
_diffrn_reflns_limit_l_min -15
_diffrn_reflns_number 47734
_diffrn_reflns_theta_full 25.00
_diffrn_reflns_theta_max 27.56
_diffrn_reflns_theta_min 1.35
_exptl_absorpt_coefficient_mu 0.537
_exptl_absorpt_correction_T_max 0.7456
_exptl_absorpt_correction_T_min 0.6959
_exptl_absorpt_correction_type multi-scan
_exptl_absorpt_process_details sadabs
_exptl_crystal_colour yellow
_exptl_crystal_density_diffrn 1.302
_exptl_crystal_density_method 'not measured'
_exptl_crystal_description plate
_exptl_crystal_F_000 2144
_exptl_crystal_size_max 0.20
_exptl_crystal_size_mid 0.15
_exptl_crystal_size_min 0.08
_platon_squeeze_details
;PROBLEM: VERY LARGE Solvent Accessible VOID(S) in Structure   ! 
RESPONSE: During the 
refinement of the structure, electron density peaks were located 
that were believed to be highly disordered 
solvent molecules (possibly bromobenzene). Attempts 
made to model the solvent molecule were not successful. 
The SQUEEZE option in PLATON (Spek, 2009) indicated there was a 
large solvent cavity 274.4 Ang^3. In the final cycles of refinement, 
this contribution (101) to the 
electron density was removed from the observed data. The 
density, the F(000) value, the molecular weight and the formula are 
given without taking into account the results obtained with the 
SQUEEZE option PLATON (Spek, 2009). Similar treatments of disordered 
solvent molecules were carried out by St\"ahler et al. (2001), 
Cox et al. (2003), Mohamed et al. (2003) and Athimoolam et al. (2005). 
References: 
  
Spek, A. L. (2009). Acta Cryst. D65, 148--155.
  
Athimoolam, S., Kumar, J., Ramakrishnan, V. & Rajaram, R.K. (2005). 
Acta Cryst. E61, m2014-m2017. 
  
Cox, J.P., Kumarasammy, Y., Nahar, L., Sarkar D.S. & Shoeb, M. 
(2003). Acta Cryst. E59, o975-o977. 
  
Mohamed, A.A., Krause Bauer, A.J., Bruce, E.A. & Bruce M.R.M. 
(2003). Acta Cryst. C59, m84-m86. 
  
Stahler, R., Nather, C. & Bensch, W. (2001). Acta Cryst. 
C57, 26-27.
;
_refine_diff_density_max 2.617
_refine_diff_density_min -1.766
_refine_diff_density_rms 0.107
_refine_ls_extinction_method none
_refine_ls_goodness_of_fit_ref 1.047
_refine_ls_hydrogen_treatment constr
_refine_ls_matrix_type full
_refine_ls_number_parameters 550
_refine_ls_number_reflns 11926
_refine_ls_number_restraints 0
_refine_ls_restrained_S_all 1.047
_refine_ls_R_factor_all 0.0904
_refine_ls_R_factor_gt 0.0566
_refine_ls_shift/su_max 0.001
_refine_ls_shift/su_mean 0.000
_refine_ls_structure_factor_coef Fsqd
_refine_ls_weighting_details 'calc w=1/[\s^2^(Fo^2^)+(0.0610P)^2^+3.1493P] where P=(Fo^2^+2Fc^2^)/3'
_refine_ls_weighting_scheme calc
_refine_ls_wR_factor_gt 0.1259
_refine_ls_wR_factor_ref 0.1372
_reflns_number_gt 8285
_reflns_number_total 11926
_reflns_threshold_expression >2sigma(I)
_cod_data_source_file om4011388_si_002.cif
_cod_data_source_block mjs121_0m_compound_12
_cod_depositor_comments
;
The following automatic conversions were performed:

'_symmetry_cell_setting' value 'Monoclinic' changed to 'monoclinic'
according to
/usr/data/users/saulius/automatic-downloads/current/ACS/lib/dictionaries/cif_core.dic
dictionary named 'cif_core.dic' version 2.4.2 from 2011-04-26.

Automatic conversion script
Id: cif_fix_values 2281 2013-09-26 08:29:07Z andrius 
;
_cod_original_sg_symbol_H-M P2(1)/c
_cod_database_code 4082298

loop_
_symmetry_equiv_pos_as_xyz
'x, y, z'
'-x, y+1/2, -z+1/2'
'-x, -y, -z'
'x, -y-1/2, z-1/2'

loop_
_atom_site_label
_atom_site_type_symbol
_atom_site_fract_x
_atom_site_fract_y
_atom_site_fract_z
_atom_site_U_iso_or_equiv
_atom_site_adp_type
_atom_site_occupancy
_atom_site_symmetry_multiplicity
_atom_site_calc_flag
_atom_site_refinement_flags
Ru1 Ru 0.39143(2) 0.861422(10) 0.86948(2) 0.01257(9) Uani 1 1 d .
Cl1 Cl 0.15631(17) 0.06029(6) 0.78529(11) 0.0737(5) Uani 1 1 d .
Cl2 Cl 0.15184(18) 0.00802(6) 0.62357(11) 0.0751(5) Uani 1 1 d .
P1 P 0.32950(8) 0.79741(3) 0.80339(6) 0.0135(2) Uani 1 1 d .
P2 P 0.58388(8) 0.84547(3) 0.88398(7) 0.0156(2) Uani 1 1 d .
P3 P 0.29552(9) 0.90229(3) 1.00794(7) 0.0180(2) Uani 1 1 d .
O1 O 0.3442(2) 0.85485(8) 1.01100(18) 0.0201(6) Uani 1 1 d .
N1 N 0.2369(3) 0.81154(11) 0.7145(2) 0.0188(7) Uani 1 1 d .
H1A H 0.1686 0.7979 0.7064 0.023 Uiso 1 1 calc R
N2 N 0.6475(3) 0.86177(11) 0.7937(2) 0.0202(7) Uani 1 1 d .
H2A H 0.7034 0.8456 0.7739 0.024 Uiso 1 1 calc R
N3 N 0.3084(3) 0.91599(11) 0.9066(2) 0.0222(8) Uani 1 1 d .
N4 N 0.3869(3) 0.90016(10) 0.7498(2) 0.0175(7) Uani 1 1 d .
C1 C 0.2238(3) 0.76668(13) 0.8661(3) 0.0175(8) Uani 1 1 d .
H1B H 0.1858 0.7435 0.8253 0.021 Uiso 1 1 calc R
C2 C 0.4188(3) 0.75164(12) 0.7615(3) 0.0165(8) Uani 1 1 d .
H2B H 0.4731 0.7402 0.8125 0.020 Uiso 1 1 calc R
C3 C 0.6541(3) 0.79075(13) 0.9029(3) 0.0205(9) Uani 1 1 d .
H3A H 0.6331 0.7738 0.8467 0.025 Uiso 1 1 calc R
C4 C 0.6453(3) 0.88260(14) 0.9763(3) 0.0207(9) Uani 1 1 d .
H4A H 0.5925 0.9092 0.9726 0.025 Uiso 1 1 calc R
C5 C 0.3867(4) 0.93736(14) 1.0846(3) 0.0272(10) Uani 1 1 d .
H5A H 0.4674 0.9344 1.0655 0.033 Uiso 1 1 calc R
C6 C 0.1423(3) 0.90337(13) 1.0306(3) 0.0235(9) Uani 1 1 d .
H6A H 0.0998 0.8828 0.9863 0.028 Uiso 1 1 calc R
C7 C 0.2626(3) 0.84500(13) 0.6500(3) 0.0216(9) Uani 1 1 d .
H7A H 0.1982 0.8452 0.6008 0.026 Uiso 1 1 calc R
H7B H 0.3359 0.8366 0.6249 0.026 Uiso 1 1 calc R
C8 C 0.2765(3) 0.89169(13) 0.6883(3) 0.0224(9) Uani 1 1 d .
H8A H 0.2744 0.9130 0.6384 0.027 Uiso 1 1 calc R
H8B H 0.2079 0.8981 0.7210 0.027 Uiso 1 1 calc R
C9 C 0.6093(3) 0.90260(14) 0.7492(3) 0.0223(9) Uani 1 1 d .
H9A H 0.6676 0.9115 0.7086 0.027 Uiso 1 1 calc R
H9B H 0.6062 0.9264 0.7940 0.027 Uiso 1 1 calc R
C10 C 0.4894(3) 0.89821(14) 0.6966(3) 0.0217(9) Uani 1 1 d .
H10A H 0.4807 0.9222 0.6517 0.026 Uiso 1 1 calc R
H10B H 0.4866 0.8696 0.6642 0.026 Uiso 1 1 calc R
C11 C 0.2868(4) 0.95290(13) 0.8457(3) 0.0250(9) Uani 1 1 d .
H11A H 0.2976 0.9816 0.8775 0.030 Uiso 1 1 calc R
H11B H 0.2058 0.9516 0.8153 0.030 Uiso 1 1 calc R
C12 C 0.3766(4) 0.94771(13) 0.7795(3) 0.0234(9) Uani 1 1 d .
H12A H 0.3535 0.9666 0.7271 0.028 Uiso 1 1 calc R
H12B H 0.4543 0.9581 0.8070 0.028 Uiso 1 1 calc R
C13 C 0.1263(3) 0.79630(14) 0.8932(3) 0.0266(10) Uani 1 1 d .
H13A H 0.0730 0.7787 0.9258 0.040 Uiso 1 1 calc R
H13B H 0.0824 0.8090 0.8400 0.040 Uiso 1 1 calc R
H13C H 0.1606 0.8203 0.9312 0.040 Uiso 1 1 calc R
C14 C 0.2855(4) 0.74249(14) 0.9464(3) 0.0251(9) Uani 1 1 d .
H14A H 0.2271 0.7265 0.9773 0.038 Uiso 1 1 calc R
H14B H 0.3267 0.7641 0.9869 0.038 Uiso 1 1 calc R
H14C H 0.3424 0.7213 0.9268 0.038 Uiso 1 1 calc R
C15 C 0.3444(3) 0.71275(14) 0.7228(3) 0.0242(9) Uani 1 1 d .
H15A H 0.3959 0.6898 0.7019 0.036 Uiso 1 1 calc R
H15B H 0.2898 0.7232 0.6729 0.036 Uiso 1 1 calc R
H15C H 0.2998 0.7002 0.7686 0.036 Uiso 1 1 calc R
C16 C 0.4939(3) 0.76829(14) 0.6906(3) 0.0241(9) Uani 1 1 d .
H16A H 0.5395 0.7435 0.6699 0.036 Uiso 1 1 calc R
H16B H 0.5477 0.7915 0.7159 0.036 Uiso 1 1 calc R
H16C H 0.4427 0.7806 0.6405 0.036 Uiso 1 1 calc R
C17 C 0.6026(4) 0.76375(14) 0.9753(3) 0.0272(10) Uani 1 1 d .
H17A H 0.6427 0.7349 0.9821 0.041 Uiso 1 1 calc R
H17B H 0.5184 0.7590 0.9585 0.041 Uiso 1 1 calc R
H17C H 0.6140 0.7800 1.0316 0.041 Uiso 1 1 calc R
C18 C 0.7895(3) 0.79002(15) 0.9176(3) 0.0297(10) Uani 1 1 d .
H18A H 0.8167 0.7593 0.9264 0.045 Uiso 1 1 calc R
H18B H 0.8163 0.8077 0.9703 0.045 Uiso 1 1 calc R
H18C H 0.8215 0.8026 0.8656 0.045 Uiso 1 1 calc R
C19 C 0.6363(4) 0.86301(16) 1.0685(3) 0.0303(10) Uani 1 1 d .
H19A H 0.6695 0.8840 1.1139 0.045 Uiso 1 1 calc R
H19B H 0.6801 0.8350 1.0746 0.045 Uiso 1 1 calc R
H19C H 0.5535 0.8575 1.0762 0.045 Uiso 1 1 calc R
C20 C 0.7690(3) 0.90115(16) 0.9693(3) 0.0308(10) Uani 1 1 d .
H20A H 0.7925 0.9201 1.0208 0.046 Uiso 1 1 calc R
H20B H 0.7687 0.9187 0.9148 0.046 Uiso 1 1 calc R
H20C H 0.8248 0.8765 0.9679 0.046 Uiso 1 1 calc R
C21 C 0.4002(6) 0.9222(2) 1.1807(3) 0.0592(17) Uani 1 1 d .
H21A H 0.4507 0.9432 1.2166 0.089 Uiso 1 1 calc R
H21B H 0.4360 0.8926 1.1848 0.089 Uiso 1 1 calc R
H21C H 0.3227 0.9211 1.2027 0.089 Uiso 1 1 calc R
C22 C 0.3604(5) 0.98689(17) 1.0774(4) 0.0611(18) Uani 1 1 d .
H22A H 0.4136 1.0031 1.1212 0.092 Uiso 1 1 calc R
H22B H 0.2788 0.9923 1.0887 0.092 Uiso 1 1 calc R
H22C H 0.3720 0.9973 1.0176 0.092 Uiso 1 1 calc R
C23 C 0.0832(4) 0.94875(15) 1.0143(3) 0.0361(11) Uani 1 1 d .
H23A H 0.0014 0.9470 1.0277 0.054 Uiso 1 1 calc R
H23B H 0.0852 0.9572 0.9520 0.054 Uiso 1 1 calc R
H23C H 0.1254 0.9710 1.0527 0.054 Uiso 1 1 calc R
C24 C 0.1214(4) 0.88508(18) 1.1212(4) 0.0462(14) Uani 1 1 d .
H24A H 0.0373 0.8867 1.1285 0.069 Uiso 1 1 calc R
H24B H 0.1660 0.9027 1.1677 0.069 Uiso 1 1 calc R
H24C H 0.1474 0.8540 1.1259 0.069 Uiso 1 1 calc R
C25 C 0.8995(3) 0.80326(13) 0.5885(2) 0.0158(8) Uani 1 1 d .
C26 C 0.8166(3) 0.78662(14) 0.6432(3) 0.0237(9) Uani 1 1 d .
H26A H 0.7492 0.8040 0.6511 0.028 Uiso 1 1 calc R
C27 C 0.8303(4) 0.74599(15) 0.6856(3) 0.0281(10) Uani 1 1 d .
H27A H 0.7728 0.7362 0.7222 0.034 Uiso 1 1 calc R
C28 C 0.9263(4) 0.71943(15) 0.6753(3) 0.0283(10) Uani 1 1 d .
H28A H 0.9354 0.6914 0.7042 0.034 Uiso 1 1 calc R
C29 C 1.0083(3) 0.73444(14) 0.6225(3) 0.0261(10) Uani 1 1 d .
H29A H 1.0747 0.7165 0.6142 0.031 Uiso 1 1 calc R
C30 C 0.9954(3) 0.77561(13) 0.5808(3) 0.0203(9) Uani 1 1 d .
H30A H 1.0546 0.7853 0.5457 0.024 Uiso 1 1 calc R
C31 C 0.9915(3) 0.86618(13) 0.4861(2) 0.0180(8) Uani 1 1 d .
C32 C 1.0601(3) 0.90467(14) 0.5019(3) 0.0202(8) Uani 1 1 d .
H32A H 1.0430 0.9240 0.5485 0.024 Uiso 1 1 calc R
C33 C 1.1518(3) 0.91596(15) 0.4526(3) 0.0268(10) Uani 1 1 d .
H33A H 1.1975 0.9418 0.4676 0.032 Uiso 1 1 calc R
C34 C 1.1767(4) 0.88964(16) 0.3818(3) 0.0306(11) Uani 1 1 d .
H34A H 1.2375 0.8978 0.3468 0.037 Uiso 1 1 calc R
C35 C 1.1122(4) 0.85161(15) 0.3630(3) 0.0289(10) Uani 1 1 d .
H35A H 1.1288 0.8330 0.3152 0.035 Uiso 1 1 calc R
C36 C 1.0217(3) 0.84026(14) 0.4146(3) 0.0216(9) Uani 1 1 d .
H36A H 0.9787 0.8137 0.4006 0.026 Uiso 1 1 calc R
C37 C 0.8834(3) 0.88960(13) 0.6257(3) 0.0167(8) Uani 1 1 d .
C38 C 0.8409(3) 0.93311(13) 0.6117(3) 0.0212(9) Uani 1 1 d .
H38A H 0.8014 0.9407 0.5553 0.025 Uiso 1 1 calc R
C39 C 0.8548(4) 0.96561(14) 0.6777(3) 0.0277(10) Uani 1 1 d .
H39A H 0.8262 0.9948 0.6651 0.033 Uiso 1 1 calc R
C40 C 0.9087(4) 0.95597(15) 0.7603(3) 0.0289(10) Uani 1 1 d .
H40A H 0.9171 0.9781 0.8053 0.035 Uiso 1 1 calc R
C41 C 0.9510(4) 0.91342(16) 0.7771(3) 0.0307(10) Uani 1 1 d .
H41A H 0.9887 0.9061 0.8341 0.037 Uiso 1 1 calc R
C42 C 0.9385(3) 0.88138(14) 0.7110(3) 0.0231(9) Uani 1 1 d .
H42A H 0.9689 0.8525 0.7243 0.028 Uiso 1 1 calc R
C43 C 0.7547(3) 0.85472(12) 0.4818(3) 0.0168(8) Uani 1 1 d .
C44 C 0.6494(3) 0.86213(15) 0.5191(3) 0.0262(9) Uani 1 1 d .
H44A H 0.6532 0.8672 0.5813 0.031 Uiso 1 1 calc R
C45 C 0.5394(3) 0.86246(15) 0.4700(3) 0.0292(10) Uani 1 1 d .
H45A H 0.4708 0.8675 0.4989 0.035 Uiso 1 1 calc R
C46 C 0.5292(4) 0.85557(15) 0.3807(3) 0.0296(10) Uani 1 1 d .
H46A H 0.4542 0.8561 0.3471 0.036 Uiso 1 1 calc R
C47 C 0.6302(4) 0.84776(16) 0.3394(3) 0.0335(11) Uani 1 1 d .
H47A H 0.6248 0.8426 0.2772 0.040 Uiso 1 1 calc R
C48 C 0.7398(4) 0.84750(15) 0.3900(3) 0.0260(9) Uani 1 1 d .
H48A H 0.8078 0.8421 0.3605 0.031 Uiso 1 1 calc R
C49 C 0.1123(6) 0.0545(2) 0.6737(4) 0.0635(18) Uani 1 1 d .
H49A H 0.0254 0.0565 0.6651 0.076 Uiso 1 1 calc R
H49B H 0.1434 0.0801 0.6425 0.076 Uiso 1 1 calc R
B1 B 0.8823(3) 0.85333(14) 0.5443(3) 0.0154(9) Uani 1 1 d .

loop_
_atom_site_aniso_label
_atom_site_aniso_U_11
_atom_site_aniso_U_22
_atom_site_aniso_U_33
_atom_site_aniso_U_23
_atom_site_aniso_U_13
_atom_site_aniso_U_12
Ru1 0.01123(14) 0.01437(15) 0.01177(15) -0.00024(13) -0.00036(10) -0.00049(12)
Cl1 0.1109(14) 0.0582(10) 0.0443(9) -0.0085(8) -0.0274(9) 0.0217(9)
Cl2 0.1124(14) 0.0585(10) 0.0531(10) -0.0014(8) 0.0028(10) 0.0304(10)
P1 0.0110(4) 0.0156(5) 0.0136(5) 0.0006(4) -0.0005(4) -0.0010(4)
P2 0.0115(4) 0.0211(5) 0.0138(5) -0.0012(4) -0.0004(4) -0.0022(4)
P3 0.0188(5) 0.0172(5) 0.0175(5) -0.0019(4) 0.0000(4) 0.0010(4)
O1 0.0250(14) 0.0179(15) 0.0173(14) -0.0018(11) 0.0020(11) 0.0011(11)
N1 0.0125(15) 0.0227(18) 0.0193(18) 0.0053(14) -0.0074(13) -0.0062(13)
N2 0.0178(16) 0.0265(18) 0.0166(17) -0.0018(15) 0.0036(13) -0.0004(14)
N3 0.0239(17) 0.0189(18) 0.0238(19) 0.0006(15) 0.0025(15) 0.0075(14)
N4 0.0188(16) 0.0141(16) 0.0181(18) 0.0029(13) -0.0045(13) -0.0032(13)
C1 0.0146(18) 0.018(2) 0.020(2) 0.0007(16) 0.0045(15) -0.0023(15)
C2 0.0148(17) 0.0157(19) 0.019(2) -0.0014(16) 0.0007(15) 0.0023(15)
C3 0.0139(18) 0.024(2) 0.023(2) -0.0043(17) -0.0003(16) -0.0001(16)
C4 0.0169(19) 0.025(2) 0.020(2) -0.0042(17) -0.0001(16) -0.0006(16)
C5 0.034(2) 0.026(2) 0.021(2) -0.0067(18) 0.0002(18) -0.0023(19)
C6 0.021(2) 0.021(2) 0.029(2) -0.0069(18) 0.0053(17) 0.0007(17)
C7 0.024(2) 0.027(2) 0.012(2) 0.0033(17) -0.0076(16) -0.0020(17)
C8 0.024(2) 0.020(2) 0.020(2) 0.0101(17) -0.0092(17) -0.0011(16)
C9 0.021(2) 0.027(2) 0.020(2) -0.0013(18) 0.0082(17) -0.0098(17)
C10 0.028(2) 0.020(2) 0.017(2) 0.0042(17) 0.0023(17) -0.0066(17)
C11 0.032(2) 0.014(2) 0.028(2) -0.0007(17) -0.0010(19) 0.0025(17)
C12 0.029(2) 0.015(2) 0.026(2) 0.0030(17) 0.0017(18) -0.0025(17)
C13 0.020(2) 0.028(2) 0.034(3) 0.0002(19) 0.0115(18) -0.0006(17)
C14 0.023(2) 0.031(2) 0.022(2) 0.0091(19) 0.0044(17) -0.0034(18)
C15 0.023(2) 0.023(2) 0.026(2) -0.0039(18) -0.0005(17) 0.0007(17)
C16 0.022(2) 0.031(2) 0.019(2) -0.0036(18) 0.0039(17) -0.0011(17)
C17 0.023(2) 0.029(2) 0.029(3) 0.0063(19) -0.0019(18) 0.0031(18)
C18 0.0152(19) 0.037(3) 0.035(3) -0.002(2) -0.0031(18) 0.0081(18)
C19 0.033(2) 0.040(3) 0.017(2) -0.006(2) -0.0024(17) -0.003(2)
C20 0.019(2) 0.039(3) 0.034(3) -0.008(2) -0.0004(18) -0.0105(19)
C21 0.092(5) 0.058(4) 0.024(3) -0.007(3) -0.016(3) -0.014(3)
C22 0.071(4) 0.033(3) 0.071(4) -0.014(3) -0.033(3) -0.008(3)
C23 0.028(2) 0.035(3) 0.045(3) -0.004(2) 0.004(2) 0.006(2)
C24 0.037(3) 0.048(3) 0.057(4) 0.012(3) 0.021(3) 0.010(2)
C25 0.0155(18) 0.022(2) 0.0094(19) -0.0026(15) -0.0033(14) -0.0021(15)
C26 0.019(2) 0.028(2) 0.024(2) 0.0037(18) 0.0059(17) 0.0019(17)
C27 0.026(2) 0.031(2) 0.027(2) 0.009(2) 0.0022(18) -0.0078(19)
C28 0.027(2) 0.025(2) 0.031(3) 0.0073(19) -0.0055(19) -0.0016(18)
C29 0.0154(19) 0.025(2) 0.037(3) 0.0008(19) -0.0053(18) 0.0014(17)
C30 0.0153(18) 0.026(2) 0.019(2) -0.0018(17) -0.0021(15) -0.0021(16)
C31 0.0154(17) 0.025(2) 0.0136(19) 0.0034(16) -0.0001(14) 0.0044(16)
C32 0.0189(19) 0.027(2) 0.015(2) 0.0013(17) 0.0002(15) 0.0018(16)
C33 0.019(2) 0.034(2) 0.028(2) 0.008(2) 0.0034(17) -0.0035(18)
C34 0.022(2) 0.044(3) 0.027(3) 0.010(2) 0.0095(18) 0.007(2)
C35 0.029(2) 0.038(3) 0.021(2) 0.0045(19) 0.0054(18) 0.0136(19)
C36 0.022(2) 0.021(2) 0.022(2) 0.0020(17) 0.0016(17) 0.0063(16)
C37 0.0110(17) 0.024(2) 0.016(2) -0.0005(16) 0.0029(14) -0.0029(15)
C38 0.0193(19) 0.023(2) 0.022(2) 0.0019(17) 0.0046(16) -0.0017(16)
C39 0.027(2) 0.020(2) 0.038(3) -0.0040(19) 0.012(2) -0.0014(18)
C40 0.032(2) 0.029(2) 0.027(3) -0.015(2) 0.0094(19) -0.0114(19)
C41 0.025(2) 0.048(3) 0.019(2) -0.008(2) 0.0019(18) -0.006(2)
C42 0.022(2) 0.027(2) 0.019(2) -0.0025(18) -0.0030(16) -0.0002(17)
C43 0.0153(17) 0.017(2) 0.018(2) -0.0001(16) 0.0004(15) 0.0022(15)
C44 0.021(2) 0.036(2) 0.020(2) -0.009(2) -0.0013(16) 0.0039(19)
C45 0.0139(18) 0.038(3) 0.035(3) -0.010(2) -0.0012(17) 0.0040(18)
C46 0.0179(19) 0.036(3) 0.032(3) 0.000(2) -0.0087(17) -0.0008(18)
C47 0.035(2) 0.052(3) 0.012(2) 0.001(2) -0.0064(18) -0.002(2)
C48 0.023(2) 0.038(3) 0.017(2) 0.0000(18) 0.0025(17) 0.0004(18)
C49 0.092(5) 0.049(4) 0.042(4) 0.000(3) -0.025(3) 0.024(3)
B1 0.0116(19) 0.019(2) 0.016(2) 0.0008(17) 0.0024(16) -0.0013(16)

loop_
_atom_type_symbol
_atom_type_description
_atom_type_scat_dispersion_real
_atom_type_scat_dispersion_imag
_atom_type_scat_source
C C 0.0033 0.0016 'International Tables Vol C Tables 4.2.6.8 and 6.1.1.4'
H H 0.0000 0.0000 'International Tables Vol C Tables 4.2.6.8 and 6.1.1.4'
B B 0.0013 0.0007 'International Tables Vol C Tables 4.2.6.8 and 6.1.1.4'
N N 0.0061 0.0033 'International Tables Vol C Tables 4.2.6.8 and 6.1.1.4'
O O 0.0106 0.0060 'International Tables Vol C Tables 4.2.6.8 and 6.1.1.4'
P P 0.1023 0.0942 'International Tables Vol C Tables 4.2.6.8 and 6.1.1.4'
Cl Cl 0.1484 0.1585 'International Tables Vol C Tables 4.2.6.8 and 6.1.1.4'
Ru Ru -1.2594 0.8363 'International Tables Vol C Tables 4.2.6.8 and 6.1.1.4'

loop_
_geom_angle_atom_site_label_1
_geom_angle_atom_site_label_2
_geom_angle_atom_site_label_3
_geom_angle
N3 Ru1 N4 79.83(13)
N3 Ru1 P2 129.56(10)
N4 Ru1 P2 97.73(9)
N3 Ru1 P1 133.57(10)
N4 Ru1 P1 96.33(9)
P2 Ru1 P1 96.87(4)
N3 Ru1 O1 68.90(12)
N4 Ru1 O1 148.72(11)
P2 Ru1 O1 102.57(7)
P1 Ru1 O1 104.49(7)
N3 Ru1 P3 35.28(10)
N4 Ru1 P3 115.07(9)
P2 Ru1 P3 119.13(4)
P1 Ru1 P3 126.05(3)
O1 Ru1 P3 33.72(7)
N1 P1 C1 98.46(17)
N1 P1 C2 103.62(17)
C1 P1 C2 102.47(17)
N1 P1 Ru1 106.39(12)
C1 P1 Ru1 112.89(13)
C2 P1 Ru1 128.72(12)
N2 P2 C3 99.63(17)
N2 P2 C4 105.82(17)
C3 P2 C4 107.19(19)
N2 P2 Ru1 111.19(12)
C3 P2 Ru1 127.93(13)
C4 P2 Ru1 103.45(13)
O1 P3 N3 101.40(16)
O1 P3 C5 109.89(19)
N3 P3 C5 110.90(19)
O1 P3 C6 111.42(17)
N3 P3 C6 111.24(19)
C5 P3 C6 111.6(2)
O1 P3 Ru1 55.57(10)
N3 P3 Ru1 45.99(11)
C5 P3 Ru1 119.90(15)
C6 P3 Ru1 128.29(14)
P3 O1 Ru1 90.71(13)
C7 N1 P1 124.1(2)
C7 N1 H1A 118.0
P1 N1 H1A 118.0
C9 N2 P2 119.3(3)
C9 N2 H2A 120.4
P2 N2 H2A 120.4
C11 N3 P3 141.0(3)
C11 N3 Ru1 120.1(3)
P3 N3 Ru1 98.73(16)
C10 N4 C12 106.8(3)
C10 N4 C8 108.2(3)
C12 N4 C8 105.0(3)
C10 N4 Ru1 119.0(2)
C12 N4 Ru1 105.0(2)
C8 N4 Ru1 111.9(2)
C13 C1 C14 110.8(3)
C13 C1 P1 112.5(3)
C14 C1 P1 112.0(3)
C13 C1 H1B 107.1
C14 C1 H1B 107.1
P1 C1 H1B 107.1
C15 C2 C16 108.2(3)
C15 C2 P1 113.2(3)
C16 C2 P1 111.5(3)
C15 C2 H2B 107.9
C16 C2 H2B 107.9
P1 C2 H2B 107.9
C17 C3 C18 110.2(3)
C17 C3 P2 113.0(3)
C18 C3 P2 116.8(3)
C17 C3 H3A 105.3
C18 C3 H3A 105.3
P2 C3 H3A 105.3
C19 C4 C20 110.8(3)
C19 C4 P2 113.4(3)
C20 C4 P2 116.2(3)
C19 C4 H4A 105.1
C20 C4 H4A 105.1
P2 C4 H4A 105.1
C21 C5 C22 111.2(4)
C21 C5 P3 115.6(3)
C22 C5 P3 115.3(3)
C21 C5 H5A 104.4
C22 C5 H5A 104.4
P3 C5 H5A 104.4
C24 C6 C23 111.1(4)
C24 C6 P3 114.2(3)
C23 C6 P3 113.7(3)
C24 C6 H6A 105.7
C23 C6 H6A 105.7
P3 C6 H6A 105.7
N1 C7 C8 113.7(3)
N1 C7 H7A 108.8
C8 C7 H7A 108.8
N1 C7 H7B 108.8
C8 C7 H7B 108.8
H7A C7 H7B 107.7
N4 C8 C7 116.0(3)
N4 C8 H8A 108.3
C7 C8 H8A 108.3
N4 C8 H8B 108.3
C7 C8 H8B 108.3
H8A C8 H8B 107.4
N2 C9 C10 112.5(3)
N2 C9 H9A 109.1
C10 C9 H9A 109.1
N2 C9 H9B 109.1
C10 C9 H9B 109.1
H9A C9 H9B 107.8
N4 C10 C9 115.4(3)
N4 C10 H10A 108.4
C9 C10 H10A 108.4
N4 C10 H10B 108.4
C9 C10 H10B 108.4
H10A C10 H10B 107.5
N3 C11 C12 105.1(3)
N3 C11 H11A 110.7
C12 C11 H11A 110.7
N3 C11 H11B 110.7
C12 C11 H11B 110.7
H11A C11 H11B 108.8
N4 C12 C11 112.0(3)
N4 C12 H12A 109.2
C11 C12 H12A 109.2
N4 C12 H12B 109.2
C11 C12 H12B 109.2
H12A C12 H12B 107.9
C1 C13 H13A 109.5
C1 C13 H13B 109.5
H13A C13 H13B 109.5
C1 C13 H13C 109.5
H13A C13 H13C 109.5
H13B C13 H13C 109.5
C1 C14 H14A 109.5
C1 C14 H14B 109.5
H14A C14 H14B 109.5
C1 C14 H14C 109.5
H14A C14 H14C 109.5
H14B C14 H14C 109.5
C2 C15 H15A 109.5
C2 C15 H15B 109.5
H15A C15 H15B 109.5
C2 C15 H15C 109.5
H15A C15 H15C 109.5
H15B C15 H15C 109.5
C2 C16 H16A 109.5
C2 C16 H16B 109.5
H16A C16 H16B 109.5
C2 C16 H16C 109.5
H16A C16 H16C 109.5
H16B C16 H16C 109.5
C3 C17 H17A 109.5
C3 C17 H17B 109.5
H17A C17 H17B 109.5
C3 C17 H17C 109.5
H17A C17 H17C 109.5
H17B C17 H17C 109.5
C3 C18 H18A 109.5
C3 C18 H18B 109.5
H18A C18 H18B 109.5
C3 C18 H18C 109.5
H18A C18 H18C 109.5
H18B C18 H18C 109.5
C4 C19 H19A 109.5
C4 C19 H19B 109.5
H19A C19 H19B 109.5
C4 C19 H19C 109.5
H19A C19 H19C 109.5
H19B C19 H19C 109.5
C4 C20 H20A 109.5
C4 C20 H20B 109.5
H20A C20 H20B 109.5
C4 C20 H20C 109.5
H20A C20 H20C 109.5
H20B C20 H20C 109.5
C5 C21 H21A 109.5
C5 C21 H21B 109.5
H21A C21 H21B 109.5
C5 C21 H21C 109.5
H21A C21 H21C 109.5
H21B C21 H21C 109.5
C5 C22 H22A 109.5
C5 C22 H22B 109.5
H22A C22 H22B 109.5
C5 C22 H22C 109.5
H22A C22 H22C 109.5
H22B C22 H22C 109.5
C6 C23 H23A 109.5
C6 C23 H23B 109.5
H23A C23 H23B 109.5
C6 C23 H23C 109.5
H23A C23 H23C 109.5
H23B C23 H23C 109.5
C6 C24 H24A 109.5
C6 C24 H24B 109.5
H24A C24 H24B 109.5
C6 C24 H24C 109.5
H24A C24 H24C 109.5
H24B C24 H24C 109.5
C30 C25 C26 114.8(4)
C30 C25 B1 124.9(3)
C26 C25 B1 120.2(3)
C27 C26 C25 122.4(4)
C27 C26 H26A 118.8
C25 C26 H26A 118.8
C28 C27 C26 120.8(4)
C28 C27 H27A 119.6
C26 C27 H27A 119.6
C29 C28 C27 118.4(4)
C29 C28 H28A 120.8
C27 C28 H28A 120.8
C28 C29 C30 120.7(4)
C28 C29 H29A 119.6
C30 C29 H29A 119.6
C29 C30 C25 122.8(4)
C29 C30 H30A 118.6
C25 C30 H30A 118.6
C32 C31 C36 114.1(3)
C32 C31 B1 122.9(3)
C36 C31 B1 122.9(3)
C33 C32 C31 123.3(4)
C33 C32 H32A 118.4
C31 C32 H32A 118.4
C34 C33 C32 120.3(4)
C34 C33 H33A 119.9
C32 C33 H33A 119.9
C35 C34 C33 119.0(4)
C35 C34 H34A 120.5
C33 C34 H34A 120.5
C34 C35 C36 119.9(4)
C34 C35 H35A 120.0
C36 C35 H35A 120.0
C35 C36 C31 123.4(4)
C35 C36 H36A 118.3
C31 C36 H36A 118.3
C42 C37 C38 114.8(4)
C42 C37 B1 122.8(3)
C38 C37 B1 122.0(3)
C39 C38 C37 122.2(4)
C39 C38 H38A 118.9
C37 C38 H38A 118.9
C40 C39 C38 120.9(4)
C40 C39 H39A 119.5
C38 C39 H39A 119.5
C39 C40 C41 118.7(4)
C39 C40 H40A 120.6
C41 C40 H40A 120.6
C40 C41 C42 120.3(4)
C40 C41 H41A 119.9
C42 C41 H41A 119.9
C41 C42 C37 123.1(4)
C41 C42 H42A 118.4
C37 C42 H42A 118.4
C48 C43 C44 114.0(4)
C48 C43 B1 124.9(3)
C44 C43 B1 121.1(3)
C45 C44 C43 123.5(4)
C45 C44 H44A 118.3
C43 C44 H44A 118.3
C46 C45 C44 120.5(4)
C46 C45 H45A 119.7
C44 C45 H45A 119.7
C45 C46 C47 119.0(4)
C45 C46 H46A 120.5
C47 C46 H46A 120.5
C46 C47 C48 119.5(4)
C46 C47 H47A 120.2
C48 C47 H47A 120.2
C47 C48 C43 123.5(4)
C47 C48 H48A 118.3
C43 C48 H48A 118.3
Cl2 C49 Cl1 117.7(3)
Cl2 C49 H49A 107.9
Cl1 C49 H49A 107.9
Cl2 C49 H49B 107.9
Cl1 C49 H49B 107.9
H49A C49 H49B 107.2
C37 B1 C31 107.4(3)
C37 B1 C25 108.0(3)
C31 B1 C25 111.5(3)
C37 B1 C43 110.4(3)
C31 B1 C43 111.1(3)
C25 B1 C43 108.4(3)

loop_
_geom_bond_atom_site_label_1
_geom_bond_atom_site_label_2
_geom_bond_distance
Ru1 N3 2.006(3)
Ru1 N4 2.151(3)
Ru1 P2 2.2393(10)
Ru1 P1 2.2495(10)
Ru1 O1 2.274(3)
Ru1 P3 2.7570(11)
Cl1 C49 1.721(6)
Cl2 C49 1.675(6)
P1 N1 1.676(3)
P1 C1 1.860(4)
P1 C2 1.865(4)
P2 N2 1.689(3)
P2 C3 1.840(4)
P2 C4 1.867(4)
P3 O1 1.531(3)
P3 N3 1.611(4)
P3 C5 1.814(4)
P3 C6 1.821(4)
N1 C7 1.454(5)
N1 H1A 0.8800
N2 C9 1.446(5)
N2 H2A 0.8800
N3 C11 1.448(5)
N4 C10 1.492(5)
N4 C12 1.508(5)
N4 C8 1.508(5)
C1 C13 1.517(5)
C1 C14 1.525(5)
C1 H1B 1.0000
C2 C15 1.526(5)
C2 C16 1.528(5)
C2 H2B 1.0000
C3 C17 1.532(6)
C3 C18 1.540(5)
C3 H3A 1.0000
C4 C19 1.530(6)
C4 C20 1.534(5)
C4 H4A 1.0000
C5 C21 1.517(7)
C5 C22 1.521(7)
C5 H5A 1.0000
C6 C24 1.521(6)
C6 C23 1.531(6)
C6 H6A 1.0000
C7 C8 1.521(6)
C7 H7A 0.9900
C7 H7B 0.9900
C8 H8A 0.9900
C8 H8B 0.9900
C9 C10 1.517(5)
C9 H9A 0.9900
C9 H9B 0.9900
C10 H10A 0.9900
C10 H10B 0.9900
C11 C12 1.517(6)
C11 H11A 0.9900
C11 H11B 0.9900
C12 H12A 0.9900
C12 H12B 0.9900
C13 H13A 0.9800
C13 H13B 0.9800
C13 H13C 0.9800
C14 H14A 0.9800
C14 H14B 0.9800
C14 H14C 0.9800
C15 H15A 0.9800
C15 H15B 0.9800
C15 H15C 0.9800
C16 H16A 0.9800
C16 H16B 0.9800
C16 H16C 0.9800
C17 H17A 0.9800
C17 H17B 0.9800
C17 H17C 0.9800
C18 H18A 0.9800
C18 H18B 0.9800
C18 H18C 0.9800
C19 H19A 0.9800
C19 H19B 0.9800
C19 H19C 0.9800
C20 H20A 0.9800
C20 H20B 0.9800
C20 H20C 0.9800
C21 H21A 0.9800
C21 H21B 0.9800
C21 H21C 0.9800
C22 H22A 0.9800
C22 H22B 0.9800
C22 H22C 0.9800
C23 H23A 0.9800
C23 H23B 0.9800
C23 H23C 0.9800
C24 H24A 0.9800
C24 H24B 0.9800
C24 H24C 0.9800
C25 C30 1.391(5)
C25 C26 1.414(5)
C25 B1 1.651(6)
C26 C27 1.382(6)
C26 H26A 0.9500
C27 C28 1.379(6)
C27 H27A 0.9500
C28 C29 1.373(6)
C28 H28A 0.9500
C29 C30 1.390(6)
C29 H29A 0.9500
C30 H30A 0.9500
C31 C32 1.404(5)
C31 C36 1.407(5)
C31 B1 1.648(5)
C32 C33 1.392(5)
C32 H32A 0.9500
C33 C34 1.387(6)
C33 H33A 0.9500
C34 C35 1.375(6)
C34 H34A 0.9500
C35 C36 1.403(6)
C35 H35A 0.9500
C36 H36A 0.9500
C37 C42 1.399(5)
C37 C38 1.404(5)
C37 B1 1.645(6)
C38 C39 1.396(6)
C38 H38A 0.9500
C39 C40 1.366(6)
C39 H39A 0.9500
C40 C41 1.382(6)
C40 H40A 0.9500
C41 C42 1.386(6)
C41 H41A 0.9500
C42 H42A 0.9500
C43 C48 1.400(6)
C43 C44 1.401(5)
C43 B1 1.653(5)
C44 C45 1.392(5)
C44 H44A 0.9500
C45 C46 1.361(6)
C45 H45A 0.9500
C46 C47 1.390(6)
C46 H46A 0.9500
C47 C48 1.397(6)
C47 H47A 0.9500
C48 H48A 0.9500
C49 H49A 0.9900
C49 H49B 0.9900

loop_
_platon_squeeze_void_nr
_platon_squeeze_void_average_x
_platon_squeeze_void_average_y
_platon_squeeze_void_average_z
_platon_squeeze_void_volume
_platon_squeeze_void_count_electrons
_platon_squeeze_void_content
1 0.500 0.000 0.500 138 50 ' '
2 0.500 0.500 0.000 138 50 ' '
